data_2226858
loop_
_publ_author_name
'Xia, Dong-Guo'
'Lei, Ke-Wei'
'Li, Jie'
'Su, Zheng-Yu'

_publ_section_title
;
 1-Methyl-3,5-bis(3-methylphenyl)benzene
;
_journal_coeditor_code FJ2321
_journal_issue 8
_journal_name_full 'Acta Crystallographica Section E'
_journal_page_first o1915
_journal_paper_doi 10.1107/S1600536810024980
_journal_volume 66
_journal_year 2010
_chemical_formula_iupac 'C21 H20'
_chemical_formula_moiety 'C21 H20'
_chemical_formula_sum 'C21 H20'
_chemical_formula_weight 272.37
_chemical_name_systematic
;
1-Methyl-3,5-bis(3-methylphenyl)benzene
;
_space_group_IT_number 61
_symmetry_cell_setting orthorhombic
_symmetry_space_group_name_Hall '-P 2ac 2ab'
_symmetry_space_group_name_H-M 'P b c a'
_atom_sites_solution_hydrogens geom
_atom_sites_solution_primary direct
_atom_sites_solution_secondary difmap
_audit_creation_method SHELXL-97
_cell_angle_alpha 90.00
_cell_angle_beta 90.00
_cell_angle_gamma 90.00
_cell_formula_units_Z 8
_cell_length_a 7.6406(7)
_cell_length_b 12.0326(11)
_cell_length_c 32.797(3)
_cell_measurement_reflns_used 6268
_cell_measurement_temperature 296(2)
_cell_measurement_theta_max 27.40
_cell_measurement_theta_min 2.50
_cell_volume 3015.2(5)
_computing_cell_refinement 'SAINT (Bruker, 2007)'
_computing_data_collection 'APEX2 (Bruker, 2007)'
_computing_data_reduction 'SAINT (Bruker, 2007)'
_computing_molecular_graphics 'SHELXTL (Sheldrick, 2008)'
_computing_publication_material 'SHELXTL (Sheldrick, 2008)'
_computing_structure_refinement 'SHELXL97 (Sheldrick, 2008)'
_computing_structure_solution 'SHELXS97 (Sheldrick, 2008)'
_diffrn_ambient_temperature 296(2)
_diffrn_measured_fraction_theta_full 1.000
_diffrn_measured_fraction_theta_max 1.000
_diffrn_measurement_device_type 'Bruker SMART APEXII'
_diffrn_measurement_method '\f and \w scans'
_diffrn_radiation_monochromator graphite
_diffrn_radiation_source 'fine-focus sealed tube'
_diffrn_radiation_type MoK\a
_diffrn_radiation_wavelength 0.71073
_diffrn_reflns_av_R_equivalents 0.0361
_diffrn_reflns_av_sigmaI/netI 0.0233
_diffrn_reflns_limit_h_max 9
_diffrn_reflns_limit_h_min -9
_diffrn_reflns_limit_k_max 14
_diffrn_reflns_limit_k_min -14
_diffrn_reflns_limit_l_max 38
_diffrn_reflns_limit_l_min -39
_diffrn_reflns_number 20126
_diffrn_reflns_theta_full 25.00
_diffrn_reflns_theta_max 25.00
_diffrn_reflns_theta_min 2.48
_exptl_absorpt_coefficient_mu 0.067
_exptl_absorpt_correction_T_max 0.985
_exptl_absorpt_correction_T_min 0.979
_exptl_absorpt_correction_type multi-scan
_exptl_absorpt_process_details '(SADABS; Sheldrick, 2000)'
_exptl_crystal_colour colourless
_exptl_crystal_density_diffrn 1.200
_exptl_crystal_density_method 'not measured'
_exptl_crystal_description block
_exptl_crystal_F_000 1168
_exptl_crystal_size_max 0.43
_exptl_crystal_size_mid 0.26
_exptl_crystal_size_min 0.22
_refine_diff_density_max 0.272
_refine_diff_density_min -0.284
_refine_ls_extinction_method none
_refine_ls_goodness_of_fit_ref 1.052
_refine_ls_hydrogen_treatment constr
_refine_ls_matrix_type full
_refine_ls_number_parameters 193
_refine_ls_number_reflns 2644
_refine_ls_number_restraints 0
_refine_ls_restrained_S_all 1.052
_refine_ls_R_factor_all 0.0492
_refine_ls_R_factor_gt 0.0408
_refine_ls_shift/su_max 0.000
_refine_ls_shift/su_mean 0.000
_refine_ls_structure_factor_coef Fsqd
_refine_ls_weighting_details 'calc w=1/[\s^2^(Fo^2^)+(0.0530P)^2^+1.5497P] where P=(Fo^2^+2Fc^2^)/3'
_refine_ls_weighting_scheme calc
_refine_ls_wR_factor_gt 0.1048
_refine_ls_wR_factor_ref 0.1121
_reflns_number_gt 2278
_reflns_number_total 2644
_reflns_threshold_expression I>2sigma(I)
_cod_data_source_file fj2321.cif
_cod_data_source_block I
_cod_original_cell_volume 3015.3(5)
_cod_database_code 2226858
_cod_database_fobs_code 2226858

loop_
_symmetry_equiv_pos_as_xyz
'x, y, z'
'-x+1/2, -y, z+1/2'
'-x, y+1/2, -z+1/2'
'x+1/2, -y+1/2, -z'
'-x, -y, -z'
'x-1/2, y, -z-1/2'
'x, -y-1/2, z-1/2'
'-x-1/2, y-1/2, z'

loop_
_atom_site_type_symbol
_atom_site_label
_atom_site_fract_x
_atom_site_fract_y
_atom_site_fract_z
_atom_site_U_iso_or_equiv
_atom_site_adp_type
_atom_site_calc_flag
_atom_site_refinement_flags
_atom_site_occupancy
_atom_site_disorder_assembly
_atom_site_disorder_group
C C1 0.0076(2) 0.05890(13) 0.14273(5) 0.0304(4) Uani d . 1 . .
H H1A 0.0550 0.0506 0.1697 0.046 Uiso calc R 1 . .
H H1B 0.0731 0.0138 0.1240 0.046 Uiso calc R 1 . .
H H1C -0.1126 0.0357 0.1427 0.046 Uiso calc R 1 . .
C C2 0.01904(19) 0.17904(12) 0.12994(5) 0.0237(3) Uani d . 1 . .
C C3 -0.01589(19) 0.26372(13) 0.15779(5) 0.0243(3) Uani d . 1 . .
H H3A -0.0453 0.2452 0.1844 0.029 Uiso calc R 1 . .
C C4 -0.00781(19) 0.37595(12) 0.14669(4) 0.0221(3) Uani d . 1 . .
C C5 0.03488(19) 0.40135(12) 0.10636(4) 0.0222(3) Uani d . 1 . .
H H5A 0.0388 0.4755 0.0984 0.027 Uiso calc R 1 . .
C C6 0.07185(19) 0.31898(12) 0.07760(4) 0.0214(3) Uani d . 1 . .
C C7 0.06397(19) 0.20792(12) 0.09019(4) 0.0231(3) Uani d . 1 . .
H H7A 0.0894 0.1520 0.0715 0.028 Uiso calc R 1 . .
C C8 -0.1845(2) 0.53195(14) 0.23846(5) 0.0312(4) Uani d . 1 . .
H H8A -0.2510 0.5174 0.2616 0.037 Uiso calc R 1 . .
C C9 -0.1251(2) 0.63898(14) 0.23108(5) 0.0301(4) Uani d . 1 . .
H H9A -0.1524 0.6956 0.2493 0.036 Uiso calc R 1 . .
C C10 -0.0250(2) 0.66247(13) 0.19661(5) 0.0263(4) Uani d . 1 . .
C C11 0.0137(2) 0.57517(13) 0.17008(4) 0.0243(3) Uani d . 1 . .
H H11A 0.0818 0.5897 0.1472 0.029 Uiso calc R 1 . .
C C12 -0.04596(19) 0.46664(13) 0.17657(4) 0.0229(3) Uani d . 1 . .
C C13 -0.1455(2) 0.44670(14) 0.21164(4) 0.0274(4) Uani d . 1 . .
H H13A -0.1859 0.3753 0.2170 0.033 Uiso calc R 1 . .
C C14 0.0387(2) 0.77826(13) 0.18766(5) 0.0346(4) Uani d . 1 . .
H H14A 0.0459 0.8197 0.2126 0.052 Uiso calc R 1 . .
H H14B -0.0414 0.8143 0.1694 0.052 Uiso calc R 1 . .
H H14C 0.1524 0.7747 0.1753 0.052 Uiso calc R 1 . .
C C15 0.1183(2) 0.34962(12) 0.03493(4) 0.0226(3) Uani d . 1 . .
C C16 0.07320(19) 0.28196(12) 0.00195(4) 0.0229(3) Uani d . 1 . .
H H16A 0.0114 0.2167 0.0067 0.027 Uiso calc R 1 . .
C C17 0.1186(2) 0.30979(13) -0.03800(4) 0.0251(4) Uani d . 1 . .
C C18 0.2084(2) 0.40874(13) -0.04463(5) 0.0289(4) Uani d . 1 . .
H H18A 0.2393 0.4289 -0.0710 0.035 Uiso calc R 1 . .
C C19 0.2521(2) 0.47750(13) -0.01241(5) 0.0319(4) Uani d . 1 . .
H H19A 0.3111 0.5438 -0.0173 0.038 Uiso calc R 1 . .
C C20 0.2085(2) 0.44820(13) 0.02705(5) 0.0285(4) Uani d . 1 . .
H H20A 0.2396 0.4946 0.0485 0.034 Uiso calc R 1 . .
C C21 0.0716(2) 0.23510(15) -0.07326(5) 0.0342(4) Uani d . 1 . .
H H21A 0.1764 0.2128 -0.0872 0.051 Uiso calc R 1 . .
H H21B -0.0033 0.2745 -0.0918 0.051 Uiso calc R 1 . .
H H21C 0.0119 0.1705 -0.0632 0.051 Uiso calc R 1 . .

loop_
_atom_site_aniso_label
_atom_site_aniso_U_11
_atom_site_aniso_U_22
_atom_site_aniso_U_33
_atom_site_aniso_U_12
_atom_site_aniso_U_13
_atom_site_aniso_U_23
C1 0.0354(9) 0.0265(8) 0.0292(9) -0.0017(7) -0.0011(7) 0.0040(7)
C2 0.0204(7) 0.0242(8) 0.0266(8) -0.0010(6) -0.0030(6) 0.0027(6)
C3 0.0235(8) 0.0291(8) 0.0203(8) -0.0007(6) -0.0013(6) 0.0038(6)
C4 0.0187(7) 0.0258(8) 0.0219(8) 0.0004(6) -0.0023(6) -0.0004(6)
C5 0.0227(7) 0.0207(7) 0.0233(8) -0.0004(6) -0.0013(6) 0.0009(6)
C6 0.0194(7) 0.0236(8) 0.0213(8) -0.0004(6) -0.0009(6) 0.0002(6)
C7 0.0228(8) 0.0228(8) 0.0237(8) 0.0005(6) -0.0009(6) -0.0025(6)
C8 0.0308(9) 0.0412(10) 0.0217(8) 0.0059(7) 0.0034(6) 0.0008(7)
C9 0.0328(9) 0.0351(9) 0.0225(8) 0.0109(7) -0.0030(7) -0.0064(7)
C10 0.0265(8) 0.0289(8) 0.0233(8) 0.0062(7) -0.0056(6) -0.0024(6)
C11 0.0241(8) 0.0281(8) 0.0208(8) 0.0037(6) -0.0003(6) 0.0008(6)
C12 0.0207(7) 0.0282(8) 0.0197(7) 0.0034(6) -0.0037(6) 0.0006(6)
C13 0.0273(8) 0.0318(9) 0.0231(8) 0.0000(7) -0.0001(6) 0.0020(6)
C14 0.0411(10) 0.0293(9) 0.0333(9) 0.0036(7) -0.0005(8) -0.0058(7)
C15 0.0232(8) 0.0208(7) 0.0239(8) 0.0035(6) 0.0025(6) 0.0018(6)
C16 0.0238(7) 0.0206(8) 0.0241(8) 0.0020(6) 0.0017(6) 0.0008(6)
C17 0.0230(8) 0.0287(8) 0.0237(8) 0.0092(6) 0.0005(6) 0.0013(6)
C18 0.0297(9) 0.0308(9) 0.0261(8) 0.0073(7) 0.0069(6) 0.0091(7)
C19 0.0349(9) 0.0253(9) 0.0353(9) -0.0024(7) 0.0075(7) 0.0058(7)
C20 0.0325(9) 0.0240(8) 0.0291(8) -0.0019(7) 0.0028(7) -0.0018(7)
C21 0.0396(10) 0.0403(10) 0.0228(8) 0.0038(8) -0.0007(7) -0.0001(7)

loop_
_atom_type_symbol
_atom_type_description
_atom_type_scat_dispersion_real
_atom_type_scat_dispersion_imag
_atom_type_scat_source
C C 0.0033 0.0016 'International Tables Vol C Tables 4.2.6.8 and 6.1.1.4'
H H 0.0000 0.0000 'International Tables Vol C Tables 4.2.6.8 and 6.1.1.4'

loop_
_geom_angle_atom_site_label_1
_geom_angle_atom_site_label_2
_geom_angle_atom_site_label_3
_geom_angle_site_symmetry_1
_geom_angle_site_symmetry_3
_geom_angle
_geom_angle_publ_flag
C2 C1 H1A . . 109.5 ?
C2 C1 H1B . . 109.5 ?
H1A C1 H1B . . 109.5 ?
C2 C1 H1C . . 109.5 ?
H1A C1 H1C . . 109.5 ?
H1B C1 H1C . . 109.5 ?
C7 C2 C3 . . 118.57(14) ?
C7 C2 C1 . . 120.93(14) ?
C3 C2 C1 . . 120.50(14) ?
C2 C3 C4 . . 121.77(14) ?
C2 C3 H3A . . 119.1 ?
C4 C3 H3A . . 119.1 ?
C5 C4 C3 . . 117.88(14) ?
C5 C4 C12 . . 120.44(13) ?
C3 C4 C12 . . 121.68(13) ?
C4 C5 C6 . . 122.12(14) ?
C4 C5 H5A . . 118.9 ?
C6 C5 H5A . . 118.9 ?
C5 C6 C7 . . 117.99(13) ?
C5 C6 C15 . . 120.45(13) ?
C7 C6 C15 . . 121.56(13) ?
C2 C7 C6 . . 121.66(14) ?
C2 C7 H7A . . 119.2 ?
C6 C7 H7A . . 119.2 ?
C13 C8 C9 . . 120.46(15) ?
C13 C8 H8A . . 119.8 ?
C9 C8 H8A . . 119.8 ?
C8 C9 C10 . . 120.63(14) ?
C8 C9 H9A . . 119.7 ?
C10 C9 H9A . . 119.7 ?
C9 C10 C11 . . 117.98(15) ?
C9 C10 C14 . . 121.56(14) ?
C11 C10 C14 . . 120.46(14) ?
C10 C11 C12 . . 122.60(14) ?
C10 C11 H11A . . 118.7 ?
C12 C11 H11A . . 118.7 ?
C11 C12 C13 . . 117.51(14) ?
C11 C12 C4 . . 121.19(13) ?
C13 C12 C4 . . 121.28(14) ?
C8 C13 C12 . . 120.82(15) ?
C8 C13 H13A . . 119.6 ?
C12 C13 H13A . . 119.6 ?
C10 C14 H14A . . 109.5 ?
C10 C14 H14B . . 109.5 ?
H14A C14 H14B . . 109.5 ?
C10 C14 H14C . . 109.5 ?
H14A C14 H14C . . 109.5 ?
H14B C14 H14C . . 109.5 ?
C20 C15 C16 . . 118.27(14) ?
C20 C15 C6 . . 120.11(13) ?
C16 C15 C6 . . 121.63(13) ?
C17 C16 C15 . . 121.71(14) ?
C17 C16 H16A . . 119.1 ?
C15 C16 H16A . . 119.1 ?
C18 C17 C16 . . 118.33(14) ?
C18 C17 C21 . . 120.49(14) ?
C16 C17 C21 . . 121.18(14) ?
C19 C18 C17 . . 120.77(14) ?
C19 C18 H18A . . 119.6 ?
C17 C18 H18A . . 119.6 ?
C20 C19 C18 . . 120.31(15) ?
C20 C19 H19A . . 119.8 ?
C18 C19 H19A . . 119.8 ?
C19 C20 C15 . . 120.60(15) ?
C19 C20 H20A . . 119.7 ?
C15 C20 H20A . . 119.7 ?
C17 C21 H21A . . 109.5 ?
C17 C21 H21B . . 109.5 ?
H21A C21 H21B . . 109.5 ?
C17 C21 H21C . . 109.5 ?
H21A C21 H21C . . 109.5 ?
H21B C21 H21C . . 109.5 ?

loop_
_geom_bond_atom_site_label_1
_geom_bond_atom_site_label_2
_geom_bond_site_symmetry_2
_geom_bond_distance
_geom_bond_publ_flag
C1 C2 . 1.508(2) ?
C1 H1A . 0.9600 ?
C1 H1B . 0.9600 ?
C1 H1C . 0.9600 ?
C2 C7 . 1.392(2) ?
C2 C3 . 1.394(2) ?
C3 C4 . 1.400(2) ?
C3 H3A . 0.9300 ?
C4 C5 . 1.396(2) ?
C4 C12 . 1.495(2) ?
C5 C6 . 1.397(2) ?
C5 H5A . 0.9300 ?
C6 C7 . 1.400(2) ?
C6 C15 . 1.490(2) ?
C7 H7A . 0.9300 ?
C8 C13 . 1.384(2) ?
C8 C9 . 1.387(2) ?
C8 H8A . 0.9300 ?
C9 C10 . 1.394(2) ?
C9 H9A . 0.9300 ?
C10 C11 . 1.396(2) ?
C10 C14 . 1.505(2) ?
C11 C12 . 1.399(2) ?
C11 H11A . 0.9300 ?
C12 C13 . 1.399(2) ?
C13 H13A . 0.9300 ?
C14 H14A . 0.9600 ?
C14 H14B . 0.9600 ?
C14 H14C . 0.9600 ?
C15 C20 . 1.396(2) ?
C15 C16 . 1.397(2) ?
C16 C17 . 1.396(2) ?
C16 H16A . 0.9300 ?
C17 C18 . 1.391(2) ?
C17 C21 . 1.508(2) ?
C18 C19 . 1.383(2) ?
C18 H18A . 0.9300 ?
C19 C20 . 1.382(2) ?
C19 H19A . 0.9300 ?
C20 H20A . 0.9300 ?
C21 H21A . 0.9600 ?
C21 H21B . 0.9600 ?
C21 H21C . 0.9600 ?

loop_
_cod_related_entry_id
_cod_related_entry_database
_cod_related_entry_code
1 ChemSpider 24745432
